data_4507950
loop_
_publ_author_name
'Geng, Na'
'Chen, Jia-Mei'
'Li, Zi-Jian'
'Jiang, Long'
'Lu, Tong-Bu'

_publ_section_title
;
 Approach of Cocrystallization to Improve the Solubility and
 Photostability of Tranilast
;
_journal_issue 8
_journal_name_full 'Crystal Growth &amp; Design'
_journal_page_first 3546
_journal_paper_doi 10.1021/cg400518w
_journal_volume 13
_journal_year 2013
_chemical_formula_sum 'C19 H21 N3 O6'
_chemical_formula_weight 387.39
_chemical_name_systematic
; 
 ? 
;
_space_group_IT_number 14
_symmetry_cell_setting monoclinic
_symmetry_space_group_name_Hall '-P 2ybc'
_symmetry_space_group_name_H-M 'P 1 21/c 1'
_atom_sites_solution_hydrogens geom
_atom_sites_solution_primary direct
_atom_sites_solution_secondary difmap
_audit_creation_method SHELXL-97
_cell_angle_alpha 90.00
_cell_angle_beta 104.386(2)
_cell_angle_gamma 90.00
_cell_formula_units_Z 4
_cell_length_a 8.1957(2)
_cell_length_b 14.9197(3)
_cell_length_c 16.1595(3)
_cell_measurement_reflns_used 3479
_cell_measurement_temperature 293(2)
_cell_measurement_theta_max 65.3963
_cell_measurement_theta_min 2.8207
_cell_volume 1913.98(7)
_computing_structure_refinement 'SHELXL-97 (Sheldrick, 1997)'
_computing_structure_solution 'SHELXS-97 (Sheldrick, 1990)'
_diffrn_ambient_temperature 293(2)
_diffrn_detector_area_resol_mean 10.5058
_diffrn_measured_fraction_theta_full 0.992
_diffrn_measured_fraction_theta_max 0.992
_diffrn_measurement_device_type 'Xcalibur, Atlas, Gemini ultra'
_diffrn_measurement_method '\w scans'
_diffrn_radiation_monochromator graphite
_diffrn_radiation_source 'fine-focus sealed tube'
_diffrn_radiation_type CuK\a
_diffrn_radiation_wavelength 1.54178
_diffrn_reflns_av_R_equivalents 0.0202
_diffrn_reflns_av_sigmaI/netI 0.0221
_diffrn_reflns_limit_h_max 7
_diffrn_reflns_limit_h_min -9
_diffrn_reflns_limit_k_max 16
_diffrn_reflns_limit_k_min -16
_diffrn_reflns_limit_l_max 18
_diffrn_reflns_limit_l_min -18
_diffrn_reflns_number 7371
_diffrn_reflns_theta_full 62.50
_diffrn_reflns_theta_max 62.50
_diffrn_reflns_theta_min 4.09
_exptl_absorpt_coefficient_mu 0.850
_exptl_absorpt_correction_T_max 0.9199
_exptl_absorpt_correction_T_min 0.8485
_exptl_absorpt_correction_type multi-scan
_exptl_crystal_colour colorless
_exptl_crystal_density_diffrn 1.344
_exptl_crystal_density_method 'not measured'
_exptl_crystal_description block
_exptl_crystal_F_000 816
_exptl_crystal_size_max 0.20
_exptl_crystal_size_mid 0.10
_exptl_crystal_size_min 0.10
_refine_diff_density_max 0.174
_refine_diff_density_min -0.167
_refine_diff_density_rms 0.033
_refine_ls_extinction_method none
_refine_ls_goodness_of_fit_ref 1.035
_refine_ls_hydrogen_treatment mixed
_refine_ls_matrix_type full
_refine_ls_number_parameters 276
_refine_ls_number_reflns 3042
_refine_ls_number_restraints 0
_refine_ls_restrained_S_all 1.035
_refine_ls_R_factor_all 0.0451
_refine_ls_R_factor_gt 0.0370
_refine_ls_shift/su_max 0.001
_refine_ls_shift/su_mean 0.000
_refine_ls_structure_factor_coef Fsqd
_refine_ls_weighting_details 'calc w=1/[\s^2^(Fo^2^)+(0.0605P)^2^+0.1670P] where P=(Fo^2^+2Fc^2^)/3'
_refine_ls_weighting_scheme calc
_refine_ls_wR_factor_gt 0.0988
_refine_ls_wR_factor_ref 0.1062
_reflns_number_gt 2521
_reflns_number_total 3042
_reflns_threshold_expression >2sigma(I)
_cod_data_source_file cg400518w_si_002.cif
_cod_data_source_block exp_5754
_cod_database_code 4507950

loop_
_symmetry_equiv_pos_as_xyz
'x, y, z'
'-x, y+1/2, -z+1/2'
'-x, -y, -z'
'x, -y-1/2, z-1/2'

loop_
_atom_site_label
_atom_site_type_symbol
_atom_site_fract_x
_atom_site_fract_y
_atom_site_fract_z
_atom_site_U_iso_or_equiv
_atom_site_adp_type
_atom_site_occupancy
_atom_site_symmetry_multiplicity
_atom_site_calc_flag
_atom_site_refinement_flags
N3 N 1.4233(2) 0.52106(13) 1.10160(9) 0.0654(4) Uani 1 1 d .
H2N3 H 1.4300 0.5380 1.1460 0.098 Uiso 1 1 calc R
N2 N 1.2412(2) 0.63977(13) 1.07303(12) 0.0781(5) Uani 1 1 d .
H1N3 H 1.495(3) 0.4883(15) 1.0825(14) 0.077(6) Uiso 1 1 d .
O6 O 1.32455(15) 0.57016(10) 0.96762(7) 0.0714(4) Uani 1 1 d .
C19 C 1.33009(19) 0.57721(12) 1.04562(10) 0.0540(4) Uani 1 1 d .
H1N2 H 1.247(3) 0.6415(15) 1.1261(17) 0.082(7) Uiso 1 1 d .
H2N2 H 1.174(3) 0.6762(18) 1.0353(16) 0.087(7) Uiso 1 1 d .
O1 O 1.15379(15) 0.64984(8) 0.84044(8) 0.0589(3) Uani 1 1 d .
O5 O 0.56927(14) 1.20023(8) 1.23622(7) 0.0590(3) Uani 1 1 d .
N1 N 0.85824(16) 0.88018(10) 0.82766(8) 0.0497(3) Uani 1 1 d .
O2 O 1.03238(15) 0.74294(8) 0.91426(7) 0.0618(3) Uani 1 1 d .
C12 C 0.71656(18) 1.05031(11) 1.09525(9) 0.0468(4) Uani 1 1 d .
H12 H 0.7802 0.9981 1.1001 0.056 Uiso 1 1 calc R
O4 O 0.74144(14) 1.05709(8) 1.24844(7) 0.0575(3) Uani 1 1 d .
C1 C 0.97678(17) 0.75846(10) 0.76195(9) 0.0441(4) Uani 1 1 d .
C13 C 0.68600(18) 1.08909(10) 1.16724(9) 0.0451(4) Uani 1 1 d .
C9 C 0.76634(19) 0.97998(11) 0.92297(9) 0.0486(4) Uani 1 1 d .
H9 H 0.8274 0.9466 0.9689 0.058 Uiso 1 1 calc R
O3 O 0.68543(17) 0.99646(9) 0.77276(7) 0.0709(4) Uani 1 1 d .
C2 C 0.88023(18) 0.83759(11) 0.75373(9) 0.0455(4) Uani 1 1 d .
C15 C 0.5266(2) 1.20623(12) 1.08182(10) 0.0548(4) Uani 1 1 d .
H15 H 0.4632 1.2586 1.0769 0.066 Uiso 1 1 calc R
C14 C 0.59036(18) 1.16820(11) 1.16067(10) 0.0471(4) Uani 1 1 d .
C7 C 1.05645(18) 0.71732(11) 0.84611(9) 0.0467(4) Uani 1 1 d .
C6 C 0.9980(2) 0.71614(12) 0.68805(10) 0.0532(4) Uani 1 1 d .
H6 H 1.0635 0.6646 0.6931 0.064 Uiso 1 1 calc R
C8 C 0.76558(18) 0.95433(11) 0.83444(9) 0.0474(4) Uani 1 1 d .
C3 C 0.8112(2) 0.87190(14) 0.67198(10) 0.0594(4) Uani 1 1 d .
H3 H 0.7507 0.9253 0.6657 0.071 Uiso 1 1 calc R
C11 C 0.65247(18) 1.08898(11) 1.01463(9) 0.0477(4) Uani 1 1 d .
C10 C 0.67884(19) 1.05118(11) 0.93606(10) 0.0511(4) Uani 1 1 d .
H10 H 0.6255 1.0820 0.8867 0.061 Uiso 1 1 calc R
C16 C 0.5569(2) 1.16641(12) 1.00985(11) 0.0562(4) Uani 1 1 d .
H16 H 0.5120 1.1923 0.9567 0.067 Uiso 1 1 calc R
C5 C 0.9239(2) 0.74923(14) 0.60815(10) 0.0615(5) Uani 1 1 d .
H5 H 0.9357 0.7191 0.5596 0.074 Uiso 1 1 calc R
C4 C 0.8320(2) 0.82729(15) 0.60070(10) 0.0646(5) Uani 1 1 d .
H4 H 0.7833 0.8503 0.5467 0.077 Uiso 1 1 calc R
C18 C 0.4842(2) 1.28381(13) 1.23448(13) 0.0670(5) Uani 1 1 d .
H18A H 0.5505 1.3305 1.2182 0.100 Uiso 1 1 calc R
H18B H 0.4682 1.2964 1.2902 0.100 Uiso 1 1 calc R
H18C H 0.3767 1.2807 1.1939 0.100 Uiso 1 1 calc R
C17A C 0.8357(3) 0.97601(14) 1.26033(12) 0.0677(5) Uani 1 1 d .
H17A H 0.7687 0.9287 1.2287 0.101 Uiso 1 1 calc R
H17B H 0.8663 0.9609 1.3199 0.101 Uiso 1 1 calc R
H17C H 0.9358 0.9837 1.2404 0.101 Uiso 1 1 calc R
H1N H 0.912(2) 0.8519(13) 0.8770(13) 0.064(5) Uiso 1 1 d .
H1 H 1.212(3) 0.6229(18) 0.8953(18) 0.105(8) Uiso 1 1 d .

loop_
_atom_site_aniso_label
_atom_site_aniso_U_11
_atom_site_aniso_U_22
_atom_site_aniso_U_33
_atom_site_aniso_U_23
_atom_site_aniso_U_13
_atom_site_aniso_U_12
N3 0.0648(9) 0.0876(12) 0.0432(8) 0.0002(8) 0.0123(7) 0.0194(8)
N2 0.1018(13) 0.0885(13) 0.0493(9) 0.0021(9) 0.0289(9) 0.0355(11)
O6 0.0823(8) 0.0895(10) 0.0414(6) 0.0002(6) 0.0132(5) 0.0356(7)
C19 0.0541(9) 0.0642(11) 0.0441(9) -0.0026(8) 0.0132(7) 0.0070(8)
O1 0.0710(7) 0.0577(7) 0.0467(7) -0.0063(5) 0.0121(5) 0.0132(6)
O5 0.0754(7) 0.0551(7) 0.0492(6) -0.0075(5) 0.0204(5) 0.0092(6)
N1 0.0554(7) 0.0594(8) 0.0339(7) -0.0003(6) 0.0101(5) 0.0095(6)
O2 0.0786(7) 0.0712(8) 0.0379(6) 0.0032(5) 0.0190(5) 0.0205(6)
C12 0.0497(8) 0.0447(9) 0.0464(8) -0.0027(7) 0.0126(6) 0.0018(6)
O4 0.0724(7) 0.0584(7) 0.0427(6) 0.0050(5) 0.0165(5) 0.0156(6)
C1 0.0472(8) 0.0507(9) 0.0363(8) -0.0049(6) 0.0139(6) -0.0102(7)
C13 0.0476(8) 0.0475(9) 0.0399(8) 0.0008(6) 0.0102(6) -0.0019(6)
C9 0.0535(8) 0.0539(9) 0.0378(8) -0.0003(7) 0.0100(6) 0.0007(7)
O3 0.0984(9) 0.0701(8) 0.0413(6) 0.0046(6) 0.0116(6) 0.0264(7)
C2 0.0464(7) 0.0569(9) 0.0340(7) -0.0031(6) 0.0117(6) -0.0041(7)
C15 0.0636(9) 0.0483(9) 0.0512(9) -0.0018(7) 0.0119(7) 0.0116(7)
C14 0.0508(8) 0.0447(8) 0.0466(8) -0.0065(7) 0.0136(6) -0.0022(7)
C7 0.0501(8) 0.0489(9) 0.0421(8) -0.0051(7) 0.0136(6) -0.0034(7)
C6 0.0651(9) 0.0538(9) 0.0458(9) -0.0082(7) 0.0236(7) -0.0110(8)
C8 0.0519(8) 0.0507(9) 0.0396(8) -0.0004(7) 0.0112(6) 0.0003(7)
C3 0.0613(9) 0.0769(12) 0.0397(8) 0.0028(8) 0.0119(7) 0.0082(9)
C11 0.0538(8) 0.0467(9) 0.0427(8) -0.0029(7) 0.0119(6) -0.0007(7)
C10 0.0604(9) 0.0508(9) 0.0419(8) -0.0006(7) 0.0120(7) 0.0026(7)
C16 0.0686(10) 0.0532(10) 0.0442(9) 0.0020(7) 0.0089(7) 0.0092(8)
C5 0.0789(11) 0.0726(12) 0.0377(8) -0.0122(8) 0.0232(8) -0.0169(9)
C4 0.0718(11) 0.0874(14) 0.0333(8) 0.0018(8) 0.0107(7) -0.0036(10)
C18 0.0825(12) 0.0540(10) 0.0693(11) -0.0137(9) 0.0280(9) 0.0074(9)
C17A 0.0845(12) 0.0625(11) 0.0590(10) 0.0150(9) 0.0234(9) 0.0210(9)

loop_
_atom_type_symbol
_atom_type_description
_atom_type_scat_dispersion_real
_atom_type_scat_dispersion_imag
_atom_type_scat_source
C C 0.0181 0.0091 'International Tables Vol C Tables 4.2.6.8 and 6.1.1.4'
H H 0.0000 0.0000 'International Tables Vol C Tables 4.2.6.8 and 6.1.1.4'
N N 0.0311 0.0180 'International Tables Vol C Tables 4.2.6.8 and 6.1.1.4'
O O 0.0492 0.0322 'International Tables Vol C Tables 4.2.6.8 and 6.1.1.4'

loop_
_geom_angle_atom_site_label_1
_geom_angle_atom_site_label_2
_geom_angle_atom_site_label_3
_geom_angle
C19 N3 H2N3 109.5
C19 N3 H1N3 115.7(14)
H2N3 N3 H1N3 129.0
C19 N2 H1N2 117.4(15)
C19 N2 H2N2 119.7(15)
H1N2 N2 H2N2 123(2)
O6 C19 N2 120.60(17)
O6 C19 N3 120.20(15)
N2 C19 N3 119.19(16)
C7 O1 H1 115.1(15)
C14 O5 C18 117.37(13)
C8 N1 C2 128.94(14)
C8 N1 H1N 117.4(12)
C2 N1 H1N 113.6(12)
C13 C12 C11 120.49(14)
C13 C12 H12 119.8
C11 C12 H12 119.8
C13 O4 C17A 117.88(13)
C6 C1 C2 118.91(14)
C6 C1 C7 118.35(15)
C2 C1 C7 122.74(13)
O4 C13 C12 125.37(14)
O4 C13 C14 114.37(13)
C12 C13 C14 120.26(14)
C10 C9 C8 119.23(14)
C10 C9 H9 120.4
C8 C9 H9 120.4
C3 C2 N1 122.05(15)
C3 C2 C1 118.80(14)
N1 C2 C1 119.14(13)
C14 C15 C16 119.75(15)
C14 C15 H15 120.1
C16 C15 H15 120.1
O5 C14 C15 125.65(14)
O5 C14 C13 114.81(13)
C15 C14 C13 119.54(14)
O2 C7 O1 122.81(14)
O2 C7 C1 124.07(14)
O1 C7 C1 113.11(13)
C5 C6 C1 121.33(17)
C5 C6 H6 119.3
C1 C6 H6 119.3
O3 C8 N1 123.33(14)
O3 C8 C9 121.85(15)
N1 C8 C9 114.81(13)
C4 C3 C2 120.52(17)
C4 C3 H3 119.7
C2 C3 H3 119.7
C16 C11 C12 118.07(14)
C16 C11 C10 118.61(14)
C12 C11 C10 123.31(14)
C9 C10 C11 130.76(15)
C9 C10 H10 114.6
C11 C10 H10 114.6
C15 C16 C11 121.88(15)
C15 C16 H16 119.1
C11 C16 H16 119.1
C6 C5 C4 119.38(16)
C6 C5 H5 120.3
C4 C5 H5 120.3
C5 C4 C3 120.99(16)
C5 C4 H4 119.5
C3 C4 H4 119.5
O5 C18 H18A 109.5
O5 C18 H18B 109.5
H18A C18 H18B 109.5
O5 C18 H18C 109.5
H18A C18 H18C 109.5
H18B C18 H18C 109.5
O4 C17A H17A 109.5
O4 C17A H17B 109.5
H17A C17A H17B 109.5
O4 C17A H17C 109.5
H17A C17A H17C 109.5
H17B C17A H17C 109.5

loop_
_geom_bond_atom_site_label_1
_geom_bond_atom_site_label_2
_geom_bond_distance
N3 C19 1.327(2)
N3 H2N3 0.7500
N3 H1N3 0.87(2)
N2 C19 1.326(2)
N2 H1N2 0.85(3)
N2 H2N2 0.90(3)
O6 C19 1.2544(19)
O1 C7 1.3018(19)
O1 H1 0.98(3)
O5 C14 1.3615(19)
O5 C18 1.425(2)
N1 C8 1.362(2)
N1 C2 1.4037(19)
N1 H1N 0.91(2)
O2 C7 1.2272(18)
C12 C13 1.377(2)
C12 C11 1.402(2)
C12 H12 0.9300
O4 C13 1.3638(18)
O4 C17A 1.423(2)
C1 C6 1.399(2)
C1 C2 1.409(2)
C1 C7 1.487(2)
C13 C14 1.406(2)
C9 C10 1.328(2)
C9 C8 1.479(2)
C9 H9 0.9300
O3 C8 1.2227(19)
C2 C3 1.399(2)
C15 C14 1.374(2)
C15 C16 1.382(2)
C15 H15 0.9300
C6 C5 1.375(3)
C6 H6 0.9300
C3 C4 1.377(3)
C3 H3 0.9300
C11 C16 1.387(2)
C11 C10 1.454(2)
C10 H10 0.9300
C16 H16 0.9300
C5 C4 1.376(3)
C5 H5 0.9300
C4 H4 0.9300
C18 H18A 0.9600
C18 H18B 0.9600
C18 H18C 0.9600
C17A H17A 0.9600
C17A H17B 0.9600
C17A H17C 0.9600

loop_
_geom_torsion_atom_site_label_1
_geom_torsion_atom_site_label_2
_geom_torsion_atom_site_label_3
_geom_torsion_atom_site_label_4
_geom_torsion
C17A O4 C13 C12 -1.4(2)
C17A O4 C13 C14 178.50(15)
C11 C12 C13 O4 179.72(14)
C11 C12 C13 C14 -0.2(2)
C8 N1 C2 C3 3.8(3)
C8 N1 C2 C1 -177.13(15)
C6 C1 C2 C3 -1.0(2)
C7 C1 C2 C3 179.47(14)
C6 C1 C2 N1 179.84(13)
C7 C1 C2 N1 0.3(2)
C18 O5 C14 C15 -4.8(2)
C18 O5 C14 C13 175.43(14)
C16 C15 C14 O5 -179.70(15)
C16 C15 C14 C13 0.0(2)
O4 C13 C14 O5 0.30(19)
C12 C13 C14 O5 -179.79(13)
O4 C13 C14 C15 -179.46(14)
C12 C13 C14 C15 0.4(2)
C6 C1 C7 O2 -172.16(14)
C2 C1 C7 O2 7.3(2)
C6 C1 C7 O1 6.97(19)
C2 C1 C7 O1 -173.52(13)
C2 C1 C6 C5 -1.3(2)
C7 C1 C6 C5 178.18(14)
C2 N1 C8 O3 -0.6(3)
C2 N1 C8 C9 178.40(14)
C10 C9 C8 O3 -0.6(2)
C10 C9 C8 N1 -179.66(15)
N1 C2 C3 C4 -178.53(15)
C1 C2 C3 C4 2.4(2)
C13 C12 C11 C16 -0.6(2)
C13 C12 C11 C10 -179.50(14)
C8 C9 C10 C11 177.40(15)
C16 C11 C10 C9 178.45(17)
C12 C11 C10 C9 -2.6(3)
C14 C15 C16 C11 -0.8(3)
C12 C11 C16 C15 1.1(2)
C10 C11 C16 C15 -179.95(15)
C1 C6 C5 C4 2.4(3)
C6 C5 C4 C3 -1.0(3)
C2 C3 C4 C5 -1.4(3)
